data_4306014
loop_
_publ_author_name
'Ranjan Patra'
'Arvind Chaudhary'
'Sudip Kumar Ghosh'
'Sankar Prasad Rath'

_publ_contact_author_address
;Department of Chemistry
Indian Institute of Technology Kanpur
Kanpur-208016, INDIA
;
_publ_contact_author_email sprath@iitk.ac.in
_publ_contact_author_fax 91-512-2597436
_publ_contact_author_name 'Dr. Sankar Prasad Rath'
_publ_contact_author_phone 91-512-2597251
_publ_section_title
;
Modulation of Metal Displacements in a Saddle Distorted Macrocycle:
Synthesis, Structure, and Properties of High-Spin Fe(III) Porphyrins and
Implications for the Hemoproteins
;
_journal_name_full 'Inorganic Chemistry'
_journal_page_first 8324
_journal_page_last 8335
_journal_paper_doi 10.1021/ic800944q
_journal_volume 47
_journal_year 2008
_chemical_formula_sum 'C37 H44 Cl Fe N8 O9'
_chemical_formula_weight 836.10
_chemical_name_common Fe(tn-OEP)(MeOH)Cl
_chemical_name_systematic
; 
 ? 
;
_space_group_IT_number 14
_symmetry_cell_setting monoclinic
_symmetry_space_group_name_Hall '-P 2yn'
_symmetry_space_group_name_H-M 'P 1 21/n 1'
_atom_sites_solution_hydrogens geom
_atom_sites_solution_primary direct
_atom_sites_solution_secondary difmap
_audit_creation_method SHELXL-97
_cell_angle_alpha 90.00
_cell_angle_beta 96.954(2)
_cell_angle_gamma 90.00
_cell_formula_units_Z 4
_cell_length_a 6.5854(5)
_cell_length_b 44.780(3)
_cell_length_c 13.2963(10)
_cell_measurement_reflns_used 999
_cell_measurement_temperature 100(2)
_cell_measurement_theta_max 27.4
_cell_measurement_theta_min 2.6
_cell_volume 3892.2(5)
_computing_cell_refinement 'Bruker SAINT'
_computing_data_collection 'Bruker APEX'
_computing_data_reduction 'Bruker SAINT'
_computing_molecular_graphics 'SHELXL 5.1, XP (Sheldrick, 1994)'
_computing_publication_material 'SHELXS-97 (Sheldrick, 1990)'
_computing_structure_refinement 'SHELXL-97 (Sheldrick, 1997)'
_computing_structure_solution 'SHELXS-97 (Sheldrick, 1990)'
_diffrn_ambient_temperature 373(2)
_diffrn_measured_fraction_theta_full 0.994
_diffrn_measured_fraction_theta_max 0.994
_diffrn_measurement_device_type 'Bruker SMART APEX'
_diffrn_measurement_method \w
_diffrn_radiation_monochromator graphite
_diffrn_radiation_source 'fine-focus sealed tube'
_diffrn_radiation_type MoK\a
_diffrn_radiation_wavelength 0.71073
_diffrn_reflns_av_R_equivalents 0.0820
_diffrn_reflns_av_sigmaI/netI 0.1002
_diffrn_reflns_limit_h_max 8
_diffrn_reflns_limit_h_min -8
_diffrn_reflns_limit_k_max 57
_diffrn_reflns_limit_k_min 0
_diffrn_reflns_limit_l_max 16
_diffrn_reflns_limit_l_min 0
_diffrn_reflns_number 8455
_diffrn_reflns_theta_full 27.00
_diffrn_reflns_theta_max 27.00
_diffrn_reflns_theta_min 2.06
_diffrn_standards_number 0
_exptl_absorpt_coefficient_mu 0.521
_exptl_absorpt_correction_T_max 0.8861
_exptl_absorpt_correction_T_min 0.8250
_exptl_absorpt_correction_type multi-scan
_exptl_absorpt_process_details SADABS
_exptl_crystal_colour 'Dark brown'
_exptl_crystal_density_diffrn 1.427
_exptl_crystal_density_method 'not measured'
_exptl_crystal_description Block
_exptl_crystal_F_000 1748
_exptl_crystal_size_max 0.40
_exptl_crystal_size_mid 0.34
_exptl_crystal_size_min 0.26
_refine_diff_density_max 0.635
_refine_diff_density_min -0.443
_refine_diff_density_rms 0.096
_refine_ls_extinction_method none
_refine_ls_goodness_of_fit_ref 1.020
_refine_ls_hydrogen_treatment constr
_refine_ls_matrix_type full
_refine_ls_number_parameters 524
_refine_ls_number_reflns 8455
_refine_ls_number_restraints 0
_refine_ls_restrained_S_all 1.020
_refine_ls_R_factor_all 0.1178
_refine_ls_R_factor_gt 0.0659
_refine_ls_shift/su_max 0.001
_refine_ls_shift/su_mean 0.000
_refine_ls_structure_factor_coef Fsqd
_refine_ls_weighting_details 'calc w=1/[\s^2^(Fo^2^)+(0.0643P)^2^+3.1456P] where P=(Fo^2^+2Fc^2^)/3'
_refine_ls_weighting_scheme calc
_refine_ls_wR_factor_gt 0.1371
_refine_ls_wR_factor_ref 0.1680
_reflns_number_gt 5264
_reflns_number_total 8455
_reflns_threshold_expression >2sigma(I)
_cod_data_source_file ic800944q_si_004.cif
_cod_data_source_block 18sepa
_cod_depositor_comments
;
The following automatic conversions were performed:
'_symmetry_cell_setting' value 'Monoclinic' changed to 'monoclinic'
according to '/home/saulius/struct/CIF-dictionaries/cif_core.dic'
dictionary named 'cif_core.dic' version 2.4.1 from 2010-06-29.

Automatic conversion script
Id: cif_fix_enum 1527 2010-12-29 10:47:43Z saulius 
;
_cod_original_cell_volume 3892.1(5)
_cod_database_code 4306014

loop_
_symmetry_equiv_pos_as_xyz
'x, y, z'
'-x+1/2, y+1/2, -z+1/2'
'-x, -y, -z'
'x-1/2, -y-1/2, z-1/2'

loop_
_atom_site_label
_atom_site_type_symbol
_atom_site_fract_x
_atom_site_fract_y
_atom_site_fract_z
_atom_site_U_iso_or_equiv
_atom_site_adp_type
_atom_site_occupancy
_atom_site_symmetry_multiplicity
_atom_site_calc_flag
_atom_site_refinement_flags
_atom_site_disorder_assembly
_atom_site_disorder_group
Fe1 Fe -1.20739(8) 0.619062(12) -0.33463(4) 0.01662(15) Uani 1 1 d . A .
Cl1 Cl -0.89008(15) 0.60086(2) -0.35984(8) 0.0286(3) Uani 1 1 d . . .
O1 O -1.4002(4) 0.56159(6) -0.7006(2) 0.0283(7) Uani 1 1 d . . .
O2 O -1.6339(4) 0.59574(7) -0.7126(2) 0.0315(7) Uani 1 1 d . . .
O3 O -1.1844(6) 0.72900(7) -0.5286(3) 0.0469(9) Uani 1 1 d . . .
O4 O -0.8657(6) 0.72045(8) -0.4715(3) 0.0491(10) Uani 1 1 d . . .
O5 O -0.9939(5) 0.65804(7) 0.0662(2) 0.0333(7) Uani 1 1 d . . .
O6 O -0.7293(5) 0.66533(7) -0.0137(2) 0.0356(8) Uani 1 1 d . . .
O7 O -1.4987(4) 0.52435(6) -0.1206(2) 0.0289(7) Uani 1 1 d . . .
O8 O -1.2836(4) 0.50291(6) -0.2094(2) 0.0254(7) Uani 1 1 d . . .
O9 O -1.5032(4) 0.63739(6) -0.3115(2) 0.0266(7) Uani 1 1 d . . .
H9A H -1.5995 0.6248 -0.3308 0.032 Uiso 1 1 d . . .
N1 N -1.3641(5) 0.58112(7) -0.3871(2) 0.0172(7) Uani 1 1 d . . .
N2 N -1.2526(5) 0.63696(7) -0.4785(2) 0.0206(7) Uani 1 1 d . . .
N3 N -1.1026(5) 0.66000(7) -0.2792(2) 0.0187(7) Uani 1 1 d . . .
N4 N -1.1838(4) 0.60253(7) -0.1886(2) 0.0163(7) Uani 1 1 d . . .
N5 N -1.4883(5) 0.58283(7) -0.6674(2) 0.0213(7) Uani 1 1 d . A .
N6 N -1.0501(7) 0.71427(8) -0.4828(3) 0.0333(9) Uani 1 1 d . A .
N7 N -0.9056(5) 0.65698(7) -0.0091(3) 0.0240(8) Uani 1 1 d . A .
N8 N -1.3781(5) 0.52491(7) -0.1824(2) 0.0193(7) Uani 1 1 d . A .
C1 C -1.4199(5) 0.55785(8) -0.3292(3) 0.0163(8) Uani 1 1 d . A .
C2 C -1.5625(5) 0.53808(8) -0.3911(3) 0.0171(8) Uani 1 1 d . . .
C3 C -1.5826(5) 0.54937(8) -0.4870(3) 0.0175(8) Uani 1 1 d . A .
C4 C -1.4551(6) 0.57611(8) -0.4842(3) 0.0177(8) Uani 1 1 d . A .
C5 C -1.4095(6) 0.59393(8) -0.5647(3) 0.0195(8) Uani 1 1 d . . .
C6 C -1.3017(6) 0.62090(8) -0.5654(3) 0.0187(8) Uani 1 1 d . A .
C7 C -1.2220(6) 0.63583(9) -0.6497(3) 0.0222(9) Uani 1 1 d . . .
C8 C -1.1292(6) 0.66142(9) -0.6125(3) 0.0254(9) Uani 1 1 d . A .
C9 C -1.1570(6) 0.66246(9) -0.5062(3) 0.0231(9) Uani 1 1 d . A .
C10 C -1.1100(7) 0.68569(9) -0.4375(3) 0.0266(10) Uani 1 1 d . . .
C11 C -1.1051(6) 0.68627(8) -0.3323(3) 0.0231(9) Uani 1 1 d . A .
C12 C -1.0855(7) 0.71158(9) -0.2626(3) 0.0280(10) Uani 1 1 d . . .
C13 C -1.0629(6) 0.69969(9) -0.1671(3) 0.0237(9) Uani 1 1 d . A .
C14 C -1.0641(6) 0.66750(9) -0.1790(3) 0.0206(9) Uani 1 1 d . A .
C15 C -1.0194(6) 0.64559(9) -0.1045(3) 0.0203(9) Uani 1 1 d . . .
C16 C -1.0584(6) 0.61496(9) -0.1087(3) 0.0180(8) Uani 1 1 d . A .
C17 C -0.9922(6) 0.59209(9) -0.0353(3) 0.0216(9) Uani 1 1 d . . .
C18 C -1.0897(6) 0.56629(8) -0.0668(3) 0.0201(9) Uani 1 1 d . A .
C19 C -1.2117(6) 0.57336(8) -0.1638(3) 0.0177(8) Uani 1 1 d . A .
C20 C -1.3357(6) 0.55414(8) -0.2286(3) 0.0176(8) Uani 1 1 d . . .
C21 C -1.6833(6) 0.51224(8) -0.3575(3) 0.0217(9) Uani 1 1 d . A .
H21A H -1.5975 0.5007 -0.3074 0.026 Uiso 1 1 calc R . .
H21B H -1.7245 0.4994 -0.4150 0.026 Uiso 1 1 calc R . .
C22 C -1.8733(6) 0.52274(10) -0.3121(4) 0.0317(11) Uani 1 1 d . . .
H22A H -1.9447 0.5057 -0.2898 0.048 Uiso 1 1 calc R A .
H22B H -1.9616 0.5334 -0.3625 0.048 Uiso 1 1 calc R . .
H22C H -1.8331 0.5356 -0.2555 0.048 Uiso 1 1 calc R . .
C23 C -1.7310(6) 0.53785(9) -0.5739(3) 0.0221(9) Uani 1 1 d . . .
H23A H -1.7626 0.5171 -0.5612 0.027 Uiso 1 1 calc R A .
H23B H -1.6662 0.5386 -0.6356 0.027 Uiso 1 1 calc R . .
C24 C -1.9296(6) 0.55566(10) -0.5895(3) 0.0322(11) Uani 1 1 d . A .
H24A H -2.0142 0.5482 -0.6480 0.048 Uiso 1 1 calc R . .
H24B H -1.8991 0.5763 -0.5994 0.048 Uiso 1 1 calc R . .
H24C H -2.0004 0.5536 -0.5309 0.048 Uiso 1 1 calc R . .
C25 C -1.2315(7) 0.62678(10) -0.7599(3) 0.0282(10) Uani 1 1 d . A .
H25A H -1.2671 0.6058 -0.7666 0.034 Uiso 1 1 calc R . .
H25B H -1.0977 0.6294 -0.7821 0.034 Uiso 1 1 calc R . .
C26 C -1.3889(7) 0.64524(11) -0.8277(3) 0.0366(11) Uani 1 1 d . . .
H26A H -1.3819 0.6402 -0.8974 0.055 Uiso 1 1 calc R A .
H26B H -1.3600 0.6661 -0.8174 0.055 Uiso 1 1 calc R . .
H26C H -1.5235 0.6410 -0.8108 0.055 Uiso 1 1 calc R . .
C27 C -0.9964(7) 0.68091(10) -0.6694(3) 0.0306(10) Uani 1 1 d . . .
H27A H -1.0186 0.7017 -0.6533 0.037 Uiso 1 1 calc R A .
H27B H -1.0339 0.6782 -0.7417 0.037 Uiso 1 1 calc R . .
C28 C -0.7685(7) 0.67305(11) -0.6415(4) 0.0458(13) Uani 1 1 d . A .
H28A H -0.6864 0.6858 -0.6783 0.069 Uiso 1 1 calc R . .
H28B H -0.7461 0.6526 -0.6587 0.069 Uiso 1 1 calc R . .
H28C H -0.7311 0.6759 -0.5701 0.069 Uiso 1 1 calc R . .
C29 C -1.1132(9) 0.74409(10) -0.2883(4) 0.0438(13) Uani 1 1 d . A .
H29A H -1.0450 0.7486 -0.3472 0.053 Uiso 1 1 calc R . .
H29B H -1.0503 0.7561 -0.2322 0.053 Uiso 1 1 calc R . .
C30 C -1.3371(10) 0.75214(12) -0.3102(4) 0.0651(19) Uani 1 1 d . . .
H30A H -1.3500 0.7730 -0.3257 0.098 Uiso 1 1 calc R A .
H30B H -1.4046 0.7478 -0.2518 0.098 Uiso 1 1 calc R . .
H30C H -1.3987 0.7407 -0.3669 0.098 Uiso 1 1 calc R . .
C31 C -1.0717(7) 0.71648(9) -0.0701(3) 0.0300(10) Uani 1 1 d . . .
H31A H -1.0581 0.7377 -0.0826 0.036 Uiso 1 1 calc R A .
H31B H -0.9576 0.7105 -0.0212 0.036 Uiso 1 1 calc R . .
C32 C -1.2699(7) 0.71093(10) -0.0260(4) 0.0392(12) Uani 1 1 d . A .
H32A H -1.2644 0.7205 0.0389 0.059 Uiso 1 1 calc R . .
H32B H -1.2888 0.6898 -0.0181 0.059 Uiso 1 1 calc R . .
H32C H -1.3821 0.7189 -0.0708 0.059 Uiso 1 1 calc R . .
C33 C -0.8199(7) 0.59337(10) 0.0495(3) 0.0316(11) Uani 1 1 d . A .
H33A H -0.8368 0.5777 0.0981 0.038 Uiso 1 1 calc R . .
H33B H -0.8222 0.6124 0.0840 0.038 Uiso 1 1 calc R . .
C34 C -0.6153(7) 0.58952(12) 0.0082(4) 0.0496(15) Uani 1 1 d . . .
H34A H -0.5068 0.5895 0.0633 0.074 Uiso 1 1 calc R A .
H34B H -0.5955 0.6057 -0.0371 0.074 Uiso 1 1 calc R . .
H34C H -0.6148 0.5709 -0.0277 0.074 Uiso 1 1 calc R . .
C35 C -1.0609(6) 0.53735(9) -0.0102(3) 0.0248(9) Uani 1 1 d . . .
H35A H -0.9164 0.5346 0.0123 0.030 Uiso 1 1 calc R A .
H35B H -1.1051 0.5211 -0.0558 0.030 Uiso 1 1 calc R . .
C36 C -1.1795(8) 0.53583(10) 0.0820(3) 0.0352(11) Uani 1 1 d . A .
H36A H -1.1468 0.5176 0.1182 0.053 Uiso 1 1 calc R . .
H36B H -1.3237 0.5365 0.0598 0.053 Uiso 1 1 calc R . .
H36C H -1.1423 0.5525 0.1258 0.053 Uiso 1 1 calc R . .
C37A C -1.5571(13) 0.6550(2) -0.2330(8) 0.052(3) Uani 0.55 1 d P A 1
H37A H -1.7030 0.6547 -0.2337 0.078 Uiso 0.55 1 calc PR A 1
H37B H -1.5121 0.6751 -0.2415 0.078 Uiso 0.55 1 calc PR A 1
H37C H -1.4935 0.6473 -0.1695 0.078 Uiso 0.55 1 calc PR A 1
C37 C -1.5812(16) 0.6666(2) -0.3158(10) 0.043(3) Uani 0.45 1 d P A 2
H37D H -1.7280 0.6660 -0.3238 0.064 Uiso 0.45 1 calc PR A 2
H37E H -1.5357 0.6770 -0.3722 0.064 Uiso 0.45 1 calc PR A 2
H37F H -1.5333 0.6769 -0.2541 0.064 Uiso 0.45 1 calc PR A 2

loop_
_atom_site_aniso_label
_atom_site_aniso_U_11
_atom_site_aniso_U_22
_atom_site_aniso_U_33
_atom_site_aniso_U_23
_atom_site_aniso_U_13
_atom_site_aniso_U_12
Fe1 0.0194(3) 0.0156(3) 0.0146(3) 0.0001(2) 0.0010(2) -0.0006(2)
Cl1 0.0214(5) 0.0269(6) 0.0377(7) -0.0059(5) 0.0047(4) -0.0014(4)
O1 0.0323(17) 0.0272(17) 0.0254(17) -0.0046(13) 0.0037(13) -0.0014(13)
O2 0.0330(17) 0.0358(18) 0.0225(17) 0.0034(13) -0.0093(13) -0.0003(14)
O3 0.080(3) 0.0241(18) 0.038(2) 0.0052(15) 0.0123(19) 0.0059(18)
O4 0.065(3) 0.040(2) 0.043(2) 0.0004(17) 0.0104(19) -0.0265(18)
O5 0.054(2) 0.0279(17) 0.0181(17) -0.0011(13) 0.0035(15) -0.0012(15)
O6 0.0292(18) 0.0396(19) 0.0350(19) -0.0053(15) -0.0080(14) -0.0062(14)
O7 0.0319(17) 0.0298(17) 0.0272(17) 0.0005(13) 0.0122(14) -0.0050(13)
O8 0.0329(17) 0.0166(15) 0.0268(17) -0.0006(12) 0.0036(13) 0.0004(12)
O9 0.0194(15) 0.0244(16) 0.0357(18) -0.0043(13) 0.0027(13) 0.0036(12)
N1 0.0191(17) 0.0183(17) 0.0144(17) 0.0011(13) 0.0032(13) -0.0024(13)
N2 0.0245(18) 0.0217(18) 0.0150(18) 0.0024(14) 0.0000(14) 0.0007(14)
N3 0.0221(17) 0.0192(17) 0.0149(17) 0.0023(13) 0.0024(14) 0.0002(13)
N4 0.0169(16) 0.0182(17) 0.0140(17) -0.0007(13) 0.0031(13) -0.0024(13)
N5 0.0214(18) 0.0216(19) 0.0199(19) 0.0035(14) -0.0021(15) -0.0027(14)
N6 0.060(3) 0.019(2) 0.021(2) 0.0009(16) 0.0092(19) -0.0033(19)
N7 0.031(2) 0.0163(18) 0.023(2) 0.0015(14) -0.0037(16) -0.0022(15)
N8 0.0193(17) 0.0222(18) 0.0156(18) 0.0013(14) -0.0014(14) -0.0037(14)
C1 0.0145(19) 0.017(2) 0.018(2) -0.0030(15) 0.0036(16) -0.0010(15)
C2 0.0141(19) 0.016(2) 0.021(2) -0.0006(16) 0.0002(16) 0.0009(14)
C3 0.0169(19) 0.016(2) 0.020(2) -0.0042(16) 0.0037(16) 0.0027(15)
C4 0.0157(19) 0.018(2) 0.020(2) 0.0016(16) 0.0020(16) 0.0009(15)
C5 0.017(2) 0.020(2) 0.021(2) -0.0003(16) 0.0005(16) 0.0023(15)
C6 0.024(2) 0.020(2) 0.0118(19) 0.0013(16) -0.0012(16) 0.0027(16)
C7 0.025(2) 0.021(2) 0.021(2) 0.0030(17) 0.0037(17) -0.0004(16)
C8 0.034(2) 0.022(2) 0.020(2) 0.0020(17) 0.0021(18) -0.0008(18)
C9 0.030(2) 0.019(2) 0.020(2) 0.0032(17) 0.0033(18) -0.0021(17)
C10 0.037(3) 0.020(2) 0.023(2) 0.0044(17) 0.0015(19) -0.0033(18)
C11 0.033(2) 0.016(2) 0.021(2) -0.0007(16) 0.0023(18) -0.0036(17)
C12 0.044(3) 0.019(2) 0.021(2) -0.0033(17) 0.003(2) -0.0057(19)
C13 0.028(2) 0.021(2) 0.022(2) -0.0019(17) -0.0005(18) -0.0022(17)
C14 0.019(2) 0.022(2) 0.021(2) -0.0047(17) 0.0043(17) -0.0026(16)
C15 0.023(2) 0.023(2) 0.015(2) -0.0047(16) -0.0016(16) 0.0008(16)
C16 0.0177(19) 0.025(2) 0.0115(19) -0.0013(16) 0.0025(15) 0.0026(16)
C17 0.026(2) 0.020(2) 0.018(2) -0.0031(16) 0.0031(17) 0.0004(17)
C18 0.027(2) 0.019(2) 0.015(2) -0.0008(16) 0.0037(17) 0.0032(16)
C19 0.019(2) 0.018(2) 0.016(2) 0.0006(15) 0.0052(16) -0.0005(15)
C20 0.018(2) 0.017(2) 0.019(2) 0.0033(16) 0.0067(16) 0.0013(15)
C21 0.023(2) 0.018(2) 0.025(2) -0.0005(17) 0.0027(17) -0.0009(16)
C22 0.022(2) 0.030(3) 0.043(3) 0.009(2) 0.007(2) -0.0046(18)
C23 0.024(2) 0.019(2) 0.023(2) -0.0037(17) 0.0000(17) -0.0035(16)
C24 0.023(2) 0.041(3) 0.031(3) -0.009(2) -0.0043(19) 0.0013(19)
C25 0.037(3) 0.031(3) 0.016(2) 0.0010(18) 0.0028(19) -0.0065(19)
C26 0.043(3) 0.043(3) 0.024(3) 0.004(2) 0.001(2) -0.011(2)
C27 0.046(3) 0.027(2) 0.021(2) -0.0001(18) 0.012(2) -0.008(2)
C28 0.045(3) 0.041(3) 0.055(4) 0.002(3) 0.021(3) -0.011(2)
C29 0.085(4) 0.020(2) 0.026(3) 0.000(2) 0.004(3) -0.004(2)
C30 0.114(6) 0.044(3) 0.035(3) 0.001(3) 0.001(3) 0.038(3)
C31 0.050(3) 0.018(2) 0.020(2) -0.0011(17) -0.001(2) 0.0000(19)
C32 0.050(3) 0.030(3) 0.039(3) -0.005(2) 0.012(2) 0.012(2)
C33 0.039(3) 0.024(2) 0.028(3) -0.0033(19) -0.010(2) 0.0062(19)
C34 0.039(3) 0.049(3) 0.054(4) -0.026(3) -0.021(3) 0.012(2)
C35 0.031(2) 0.018(2) 0.024(2) 0.0034(17) -0.0013(19) 0.0037(17)
C36 0.054(3) 0.029(3) 0.024(3) 0.0097(19) 0.010(2) 0.004(2)
C37A 0.024(5) 0.073(8) 0.058(7) -0.035(6) 0.002(5) 0.004(5)
C37 0.032(6) 0.033(6) 0.064(9) 0.012(6) 0.006(6) 0.007(5)

loop_
_atom_type_symbol
_atom_type_description
_atom_type_scat_dispersion_real
_atom_type_scat_dispersion_imag
_atom_type_scat_source
C C 0.0033 0.0016 'International Tables Vol C Tables 4.2.6.8 and 6.1.1.4'
H H 0.0000 0.0000 'International Tables Vol C Tables 4.2.6.8 and 6.1.1.4'
N N 0.0061 0.0033 'International Tables Vol C Tables 4.2.6.8 and 6.1.1.4'
O O 0.0106 0.0060 'International Tables Vol C Tables 4.2.6.8 and 6.1.1.4'
Cl Cl 0.1484 0.1585 'International Tables Vol C Tables 4.2.6.8 and 6.1.1.4'
Fe Fe 0.3463 0.8444 'International Tables Vol C Tables 4.2.6.8 and 6.1.1.4'

loop_
_geom_angle_atom_site_label_1
_geom_angle_atom_site_label_2
_geom_angle_atom_site_label_3
_geom_angle
_geom_angle_site_symmetry_1
_geom_angle_site_symmetry_3
_geom_angle_publ_flag
N2 Fe1 N3 89.45(12) . . ?
N2 Fe1 N1 89.79(12) . . ?
N3 Fe1 N1 169.62(13) . . ?
N2 Fe1 N4 175.55(13) . . ?
N3 Fe1 N4 89.94(12) . . ?
N1 Fe1 N4 90.02(12) . . ?
N2 Fe1 O9 87.31(12) . . ?
N3 Fe1 O9 83.14(11) . . ?
N1 Fe1 O9 86.48(11) . . ?
N4 Fe1 O9 88.24(12) . . ?
N2 Fe1 Cl1 91.95(10) . . ?
N3 Fe1 Cl1 95.52(9) . . ?
N1 Fe1 Cl1 94.86(9) . . ?
N4 Fe1 Cl1 92.50(9) . . ?
O9 Fe1 Cl1 178.47(8) . . ?
C37A O9 C37 51.4(6) . . ?
C37A O9 Fe1 129.6(4) . . ?
C37 O9 Fe1 132.6(5) . . ?
C1 N1 C4 106.7(3) . . ?
C1 N1 Fe1 126.3(2) . . ?
C4 N1 Fe1 126.5(2) . . ?
C6 N2 C9 106.2(3) . . ?
C6 N2 Fe1 125.0(3) . . ?
C9 N2 Fe1 123.5(3) . . ?
C14 N3 C11 106.3(3) . . ?
C14 N3 Fe1 125.5(3) . . ?
C11 N3 Fe1 126.6(3) . . ?
C19 N4 C16 106.6(3) . . ?
C19 N4 Fe1 124.9(2) . . ?
C16 N4 Fe1 123.3(2) . . ?
O2 N5 O1 124.9(3) . . ?
O2 N5 C5 117.5(3) . . ?
O1 N5 C5 117.6(3) . . ?
O3 N6 O4 126.0(4) . . ?
O3 N6 C10 117.4(4) . . ?
O4 N6 C10 116.6(4) . . ?
O5 N7 O6 125.2(4) . . ?
O5 N7 C15 118.3(3) . . ?
O6 N7 C15 116.5(3) . . ?
O7 N8 O8 125.0(3) . . ?
O7 N8 C20 118.1(3) . . ?
O8 N8 C20 117.0(3) . . ?
N1 C1 C20 121.7(3) . . ?
N1 C1 C2 109.9(3) . . ?
C20 C1 C2 128.2(3) . . ?
C3 C2 C1 106.5(3) . . ?
C3 C2 C21 124.7(3) . . ?
C1 C2 C21 128.5(3) . . ?
C2 C3 C4 106.9(3) . . ?
C2 C3 C23 124.7(3) . . ?
C4 C3 C23 128.0(3) . . ?
N1 C4 C5 121.1(3) . . ?
N1 C4 C3 110.0(3) . . ?
C5 C4 C3 128.7(4) . . ?
C4 C5 C6 130.8(4) . . ?
C4 C5 N5 115.4(3) . . ?
C6 C5 N5 113.7(3) . . ?
N2 C6 C5 121.1(4) . . ?
N2 C6 C7 109.8(3) . . ?
C5 C6 C7 129.1(4) . . ?
C8 C7 C6 107.1(4) . . ?
C8 C7 C25 122.7(4) . . ?
C6 C7 C25 130.2(4) . . ?
C7 C8 C9 106.1(4) . . ?
C7 C8 C27 124.6(4) . . ?
C9 C8 C27 128.5(4) . . ?
N2 C9 C10 121.0(4) . . ?
N2 C9 C8 110.5(3) . . ?
C10 C9 C8 128.3(4) . . ?
C11 C10 C9 130.4(4) . . ?
C11 C10 N6 114.5(3) . . ?
C9 C10 N6 115.1(4) . . ?
N3 C11 C10 119.8(3) . . ?
N3 C11 C12 110.1(3) . . ?
C10 C11 C12 129.8(4) . . ?
C13 C12 C11 106.2(4) . . ?
C13 C12 C29 125.8(4) . . ?
C11 C12 C29 127.5(4) . . ?
C12 C13 C14 106.7(4) . . ?
C12 C13 C31 126.3(4) . . ?
C14 C13 C31 126.3(4) . . ?
N3 C14 C15 121.0(3) . . ?
N3 C14 C13 110.4(3) . . ?
C15 C14 C13 128.4(4) . . ?
C16 C15 C14 129.7(4) . . ?
C16 C15 N7 116.3(3) . . ?
C14 C15 N7 113.9(3) . . ?
N4 C16 C15 121.1(3) . . ?
N4 C16 C17 109.7(3) . . ?
C15 C16 C17 129.1(3) . . ?
C18 C17 C16 107.5(3) . . ?
C18 C17 C33 123.3(4) . . ?
C16 C17 C33 128.3(4) . . ?
C17 C18 C19 105.9(3) . . ?
C17 C18 C35 123.5(4) . . ?
C19 C18 C35 130.5(3) . . ?
N4 C19 C20 121.5(3) . . ?
N4 C19 C18 110.1(3) . . ?
C20 C19 C18 128.4(3) . . ?
C1 C20 C19 130.4(3) . . ?
C1 C20 N8 115.4(3) . . ?
C19 C20 N8 114.2(3) . . ?
C2 C21 C22 111.7(3) . . ?
C3 C23 C24 113.0(3) . . ?
C7 C25 C26 111.8(4) . . ?
C8 C27 C28 110.8(4) . . ?
C12 C29 C30 111.3(4) . . ?
C13 C31 C32 112.0(4) . . ?
C17 C33 C34 110.3(4) . . ?
C18 C35 C36 113.2(3) . . ?

loop_
_geom_bond_atom_site_label_1
_geom_bond_atom_site_label_2
_geom_bond_distance
_geom_bond_site_symmetry_2
_geom_bond_publ_flag
Fe1 N2 2.062(3) . ?
Fe1 N3 2.063(3) . ?
Fe1 N1 2.065(3) . ?
Fe1 N4 2.066(3) . ?
Fe1 O9 2.170(3) . ?
Fe1 Cl1 2.3049(11) . ?
O1 N5 1.224(4) . ?
O2 N5 1.215(4) . ?
O3 N6 1.208(5) . ?
O4 N6 1.237(5) . ?
O5 N7 1.219(4) . ?
O6 N7 1.228(4) . ?
O7 N8 1.210(4) . ?
O8 N8 1.241(4) . ?
O9 C37A 1.388(9) . ?
O9 C37 1.405(10) . ?
N1 C1 1.371(5) . ?
N1 C4 1.375(5) . ?
N2 C6 1.366(5) . ?
N2 C9 1.376(5) . ?
N3 C14 1.368(5) . ?
N3 C11 1.371(5) . ?
N4 C19 1.365(5) . ?
N4 C16 1.381(5) . ?
N5 C5 1.487(5) . ?
N6 C10 1.488(5) . ?
N7 C15 1.483(5) . ?
N8 C20 1.487(5) . ?
C1 C20 1.395(5) . ?
C1 C2 1.469(5) . ?
C2 C3 1.363(5) . ?
C2 C21 1.502(5) . ?
C3 C4 1.460(5) . ?
C3 C23 1.511(5) . ?
C4 C5 1.397(5) . ?
C5 C6 1.402(5) . ?
C6 C7 1.456(5) . ?
C7 C8 1.363(5) . ?
C7 C25 1.514(6) . ?
C8 C9 1.447(6) . ?
C8 C27 1.503(6) . ?
C9 C10 1.395(6) . ?
C10 C11 1.395(6) . ?
C11 C12 1.460(5) . ?
C12 C13 1.369(6) . ?
C12 C29 1.502(6) . ?
C13 C14 1.450(5) . ?
C13 C31 1.500(6) . ?
C14 C15 1.400(5) . ?
C15 C16 1.396(5) . ?
C16 C17 1.445(5) . ?
C17 C18 1.363(5) . ?
C17 C33 1.500(5) . ?
C18 C19 1.469(5) . ?
C18 C35 1.499(5) . ?
C19 C20 1.407(5) . ?
C21 C22 1.528(6) . ?
C23 C24 1.524(5) . ?
C25 C26 1.531(6) . ?
C27 C28 1.543(7) . ?
C29 C30 1.511(8) . ?
C31 C32 1.514(6) . ?
C33 C34 1.525(7) . ?
C35 C36 1.532(6) . ?
